data_9009959
loop_
_publ_author_name
'Tripathi, A.'
'Parise, J. B.'

_publ_section_title
;
 Hydrothermal synthesis and structural characterization of the
 aluminogermanate analogues of JBW, montesommaite, analcime and paracelsian
 Sample: K-AlGe-MON
;
_journal_name_full 'Microporous and Mesoporous Materials'
_journal_page_first 65
_journal_page_last 78
_journal_paper_doi 10.1016/S1387-1811(02)00270-6
_journal_volume 52
_journal_year 2002
_chemical_formula_structural K6.16Al6.16Ge9.84O32*4H2O
_chemical_formula_sum 'Al0.77 Ge1.23 H4 K0.77 O4.5'
_space_group_IT_number 122
_symmetry_space_group_name_Hall 'I -4 2bw'
_symmetry_space_group_name_H-M 'I -4 2 d'
_cell_angle_alpha 90
_cell_angle_beta 90
_cell_angle_gamma 90
_cell_formula_units_Z 8
_cell_length_a 7.373
_cell_length_b 7.373
_cell_length_c 17.513
_cell_volume 952.026
_database_code_amcsd 0014407
_exptl_crystal_density_diffrn 3.017
_cod_original_cell_volume 952.027
_cod_original_formula_sum 'K.77 (Al.77 Ge1.23) O4.5 H4'
_cod_database_code 9009959
_amcsd_formula_title K6.16Al6.16Ge9.84O32*4H2O

loop_
_space_group_symop_operation_xyz
x,y,z
1/2+x,1/2+y,1/2+z
1/2-y,-x,3/4+z
-y,1/2-x,1/4+z
y,-x,-z
1/2+y,1/2-x,1/2-z
-x,1/2+y,1/4-z
1/2-x,+y,3/4-z
-x,-y,z
1/2-x,1/2-y,1/2+z
1/2+y,x,3/4+z
+y,1/2+x,1/4+z
-y,x,-z
1/2-y,1/2+x,1/2-z
x,1/2-y,1/4-z
1/2+x,-y,3/4-z

loop_
_atom_site_aniso_label
_atom_site_aniso_U_11
_atom_site_aniso_U_22
_atom_site_aniso_U_33
_atom_site_aniso_U_12
_atom_site_aniso_U_13
_atom_site_aniso_U_23
K 0.03000 0.19600 0.08400 0.00000 0.00000 0.09800
Al 0.01300 0.00900 0.01100 0.00000 0.00000 0.00100
Ge 0.01300 0.00900 0.01100 0.00000 0.00000 0.00100
O1 0.05400 0.01200 0.03500 0.00700 0.00000 0.00000
O2 0.01500 0.03800 0.01100 0.00000 0.00000 -0.00200
O3 0.01900 0.02900 0.02100 -0.00800 -0.00200 0.01100
Wat 0.00700 0.01300 0.03200 0.00800 0.01100 0.00900

loop_
_atom_site_label
_atom_site_fract_x
_atom_site_fract_y
_atom_site_fract_z
_atom_site_occupancy
_atom_site_U_iso_or_equiv
_atom_site_type_symbol
_atom_site_attached_hydrogens
K -0.01170 0.25000 0.12500 0.77000 0.10400 K 0
Al 0.47590 0.22310 0.03540 0.38500 0.01100 Al 0
Ge 0.47590 0.22310 0.03540 0.61500 0.01100 Ge 0
O1 0.50000 0.00000 0.00670 1.00000 0.03300 O 0
O2 0.37740 0.25000 0.12500 1.00000 0.02200 O 0
O3 0.68690 0.32730 0.03260 1.00000 0.02300 O 0
Wat 0.00630 0.00090 0.00100 0.25000 0.01700 O 2

loop_
_cod_changelog_entry_id
_cod_changelog_entry_author
_cod_changelog_entry_date
_cod_changelog_entry_text
1
;cod-tools version 3.8.0
Id: cif_guess_AMCSD_atom_types 9581 2023-05-17 12:35:41Z saulius
;
2023-05-18T11:40:38+03:00
;Derived atom types and hydrogen counts
from atom names that follow the AMCSD naming convention
(Wat == water, O-H == hydroxyl).
;

loop_
_cod_related_entry_id
_cod_related_entry_database
_cod_related_entry_code
1 AMCSD 0014407
